data_4084224
loop_
_publ_author_name
'Semenov, Nikolay A.'
'Lonchakov, Anton V.'
'Pushkarevsky, Nikolay A.'
'Suturina, Elizaveta A.'
'Korolev, Valery V.'
'Lork, Enno'
'Vasiliev, Vladimir G.'
'Konchenko, Sergey N.'
'Beckmann, Jens'
'Gritsan, Nina P.'
'Zibarev, Andrey V.'

_publ_section_title
;
 Coordination of Halide and Chalcogenolate Anions to Heavier
 1,2,5-Chalcogenadiazoles: Experiment and Theory
;
_journal_issue 16
_journal_name_full Organometallics
_journal_page_first 4302
_journal_paper_doi 10.1021/om5006403
_journal_volume 33
_journal_year 2014
_chemical_formula_moiety 'C12 H24 I K O6, C4 N4 Te'
_chemical_formula_sum 'C16 H24 I K N4 O6 Te'
_chemical_formula_weight 661.99
_chemical_name_systematic
; 
 ? 
;
_space_group_IT_number 14
_symmetry_cell_setting monoclinic
_symmetry_space_group_name_Hall '-P 2ybc'
_symmetry_space_group_name_H-M 'P 1 21/c 1'
_atom_sites_solution_hydrogens geom
_atom_sites_solution_primary direct
_atom_sites_solution_secondary difmap
_audit_creation_method SHELXL-97
_cell_angle_alpha 90.00
_cell_angle_beta 112.15(2)
_cell_angle_gamma 90.00
_cell_formula_units_Z 4
_cell_length_a 9.400(2)
_cell_length_b 26.632(5)
_cell_length_c 10.550(2)
_cell_measurement_reflns_used 49
_cell_measurement_temperature 173(2)
_cell_measurement_theta_max 12.438
_cell_measurement_theta_min 2.595
_cell_volume 2446.2(9)
_computing_cell_refinement 'Siemens XSCANS'
_computing_data_collection 'Siemens XSCANS'
_computing_data_reduction 'Siemens XSCANS'
_computing_molecular_graphics 'Siemens SHELXTL'
_computing_publication_material 'Siemens SHELXTL'
_computing_structure_refinement 'SHELXL-97 (Sheldrick, 1997)'
_computing_structure_solution 'SHELXS-97 (Sheldrick, 1990)'
_diffrn_ambient_temperature 173(2)
_diffrn_measured_fraction_theta_full 0.998
_diffrn_measured_fraction_theta_max 0.998
_diffrn_measurement_device_type 'Siemens P4'
_diffrn_measurement_method '2\q/\w scans'
_diffrn_radiation_monochromator graphite
_diffrn_radiation_source 'normal-focus sealed tube'
_diffrn_radiation_type MoK\a
_diffrn_radiation_wavelength 0.71073
_diffrn_reflns_av_R_equivalents 0.0432
_diffrn_reflns_av_sigmaI/netI 0.0650
_diffrn_reflns_limit_h_max 1
_diffrn_reflns_limit_h_min -12
_diffrn_reflns_limit_k_max 1
_diffrn_reflns_limit_k_min -34
_diffrn_reflns_limit_l_max 13
_diffrn_reflns_limit_l_min -13
_diffrn_reflns_number 7016
_diffrn_reflns_theta_full 27.51
_diffrn_reflns_theta_max 27.51
_diffrn_reflns_theta_min 2.59
_diffrn_standards_decay_% 'random variation +/-2.0'
_diffrn_standards_interval_count 197
_diffrn_standards_number 3
_exptl_absorpt_coefficient_mu 2.684
_exptl_absorpt_correction_T_max 0.579
_exptl_absorpt_correction_T_min 0.113
_exptl_absorpt_correction_type refdelf
_exptl_absorpt_process_details 'Stuart & Walker, Acta Cryst A, 1983'
_exptl_crystal_colour orange
_exptl_crystal_density_diffrn 1.798
_exptl_crystal_density_method 'not measured'
_exptl_crystal_F_000 1280
_exptl_crystal_size_max 1.0
_exptl_crystal_size_mid 0.6
_exptl_crystal_size_min 0.2
_refine_diff_density_max 1.379
_refine_diff_density_min -1.567
_refine_diff_density_rms 0.219
_refine_ls_extinction_method none
_refine_ls_goodness_of_fit_ref 1.038
_refine_ls_hydrogen_treatment constr
_refine_ls_matrix_type full
_refine_ls_number_parameters 262
_refine_ls_number_reflns 5620
_refine_ls_number_restraints 0
_refine_ls_restrained_S_all 1.038
_refine_ls_R_factor_all 0.0940
_refine_ls_R_factor_gt 0.0643
_refine_ls_shift/su_max 0.001
_refine_ls_shift/su_mean 0.000
_refine_ls_structure_factor_coef Fsqd
_refine_ls_weighting_details 'calc w=1/[\s^2^(Fo^2^)+(0.1156P)^2^+5.7910P] where P=(Fo^2^+2Fc^2^)/3'
_refine_ls_weighting_scheme calc
_refine_ls_wR_factor_gt 0.1679
_refine_ls_wR_factor_ref 0.1919
_reflns_number_gt 4140
_reflns_number_total 5620
_reflns_threshold_expression >2\s(I)
_cod_data_source_file om5006403_si_003.cif
_cod_data_source_block as110919
_cod_depositor_comments
;
The following automatic conversions were performed:

'_symmetry_cell_setting' value 'Monoclinic' changed to 'monoclinic'
according to
/usr/data/users/saulius/crontab/automatic-downloads/rss-feeds/ACS/lib/dictionaries/cif_core.dic
dictionary named 'cif_core.dic' version 2.4.2 from
2011-04-26.

'_exptl_absorpt_correction_type' value 'refdelF' changed
to 'refdelf' according to
/usr/data/users/saulius/crontab/automatic-downloads/rss-feeds/ACS/lib/dictionaries/cif_core.dic
dictionary named 'cif_core.dic' version 2.4.2 from 2011-04-26.

Automatic conversion script
Id: cif_fix_values 2281 2013-09-26 08:29:07Z andrius 

 Adding full bibliography for 4084223--4084227.cif.
;
_cod_original_cell_volume 2446.2(8)
_cod_original_sg_symbol_H-M 'P 21/c'
_cod_database_code 4084224

loop_
_symmetry_equiv_pos_as_xyz
'x, y, z'
'-x, y+1/2, -z+1/2'
'-x, -y, -z'
'x, -y-1/2, z-1/2'

loop_
_atom_site_label
_atom_site_type_symbol
_atom_site_fract_x
_atom_site_fract_y
_atom_site_fract_z
_atom_site_U_iso_or_equiv
_atom_site_adp_type
_atom_site_occupancy
_atom_site_symmetry_multiplicity
_atom_site_calc_flag
_atom_site_refinement_flags
I1 I 0.15862(7) 0.72961(2) 0.10711(5) 0.04213(19) Uani 1 1 d .
Te1 Te 0.27304(6) 0.68254(2) 0.42883(5) 0.03168(17) Uani 1 1 d .
N1 N 0.3482(8) 0.6460(3) 0.6105(7) 0.0361(15) Uani 1 1 d .
C1 C 0.4352(9) 0.6093(3) 0.6054(8) 0.0323(16) Uani 1 1 d .
C2 C 0.4610(9) 0.6008(3) 0.4800(8) 0.0345(17) Uani 1 1 d .
N2 N 0.3963(8) 0.6302(3) 0.3751(7) 0.0355(15) Uani 1 1 d .
C3 C 0.5169(12) 0.5802(4) 0.7291(9) 0.044(2) Uani 1 1 d .
N3 N 0.5840(13) 0.5594(4) 0.8273(9) 0.066(3) Uani 1 1 d .
C4 C 0.5611(10) 0.5607(3) 0.4708(8) 0.0356(17) Uani 1 1 d .
N4 N 0.6433(10) 0.5292(3) 0.4667(9) 0.050(2) Uani 1 1 d .
K1 K -0.1083(2) 0.62697(7) -0.00005(17) 0.0355(4) Uani 1 1 d .
O1 O -0.3073(7) 0.6877(2) -0.2070(6) 0.0404(14) Uani 1 1 d .
C5 C -0.3912(12) 0.7220(4) -0.1586(10) 0.046(2) Uani 1 1 d .
H5A H -0.4724 0.7382 -0.2373 0.055 Uiso 1 1 calc R
H5B H -0.3215 0.7485 -0.1036 0.055 Uiso 1 1 calc R
C6 C -0.4614(10) 0.6956(4) -0.0741(9) 0.043(2) Uani 1 1 d .
H6A H -0.5277 0.7190 -0.0483 0.051 Uiso 1 1 calc R
H6B H -0.5261 0.6676 -0.1272 0.051 Uiso 1 1 calc R
O2 O -0.3462(6) 0.6767(2) 0.0438(6) 0.0355(13) Uani 1 1 d .
C7 C -0.4074(12) 0.6493(4) 0.1284(11) 0.054(3) Uani 1 1 d .
H7A H -0.4640 0.6195 0.0788 0.065 Uiso 1 1 calc R
H7B H -0.4796 0.6707 0.1525 0.065 Uiso 1 1 calc R
C8 C -0.2777(12) 0.6336(4) 0.2546(10) 0.051(2) Uani 1 1 d .
H8A H -0.2117 0.6628 0.2968 0.061 Uiso 1 1 calc R
H8B H -0.3173 0.6195 0.3217 0.061 Uiso 1 1 calc R
O3 O -0.1915(7) 0.5966(2) 0.2168(5) 0.0361(13) Uani 1 1 d .
C9 C -0.0720(10) 0.5754(4) 0.3319(8) 0.046(2) Uani 1 1 d .
H9A H -0.1160 0.5593 0.3936 0.055 Uiso 1 1 calc R
H9B H -0.0001 0.6020 0.3837 0.055 Uiso 1 1 calc R
C10 C 0.0125(11) 0.5368(4) 0.2818(9) 0.046(2) Uani 1 1 d .
H10A H 0.0936 0.5204 0.3602 0.056 Uiso 1 1 calc R
H10B H -0.0595 0.5106 0.2272 0.056 Uiso 1 1 calc R
O4 O 0.0790(7) 0.5629(2) 0.1991(6) 0.0378(13) Uani 1 1 d .
C11 C 0.1769(9) 0.5300(4) 0.1606(9) 0.0381(19) Uani 1 1 d .
H11A H 0.1172 0.5010 0.1090 0.046 Uiso 1 1 calc R
H11B H 0.2608 0.5173 0.2434 0.046 Uiso 1 1 calc R
C12 C 0.2422(9) 0.5585(4) 0.0739(9) 0.044(2) Uani 1 1 d .
H12A H 0.2935 0.5893 0.1225 0.053 Uiso 1 1 calc R
H12B H 0.3198 0.5377 0.0559 0.053 Uiso 1 1 calc R
O5 O 0.1210(6) 0.5719(3) -0.0538(6) 0.0399(14) Uani 1 1 d .
C13 C 0.1762(11) 0.5992(4) -0.1420(10) 0.049(2) Uani 1 1 d .
H13A H 0.2488 0.5781 -0.1664 0.059 Uiso 1 1 calc R
H13B H 0.2316 0.6296 -0.0944 0.059 Uiso 1 1 calc R
C14 C 0.0435(11) 0.6142(4) -0.2696(9) 0.047(2) Uani 1 1 d .
H14A H 0.0813 0.6313 -0.3341 0.057 Uiso 1 1 calc R
H14B H -0.0155 0.5841 -0.3154 0.057 Uiso 1 1 calc R
O6 O -0.0500(7) 0.6468(3) -0.2303(6) 0.0452(16) Uani 1 1 d .
C15 C -0.1586(11) 0.6723(4) -0.3414(8) 0.046(2) Uani 1 1 d .
H15A H -0.2370 0.6485 -0.3997 0.055 Uiso 1 1 calc R
H15B H -0.1075 0.6882 -0.3979 0.055 Uiso 1 1 calc R
C16 C -0.2329(12) 0.7116(4) -0.2854(10) 0.050(2) Uani 1 1 d .
H16A H -0.1543 0.7353 -0.2271 0.060 Uiso 1 1 calc R
H16B H -0.3087 0.7308 -0.3614 0.060 Uiso 1 1 calc R

loop_
_atom_site_aniso_label
_atom_site_aniso_U_11
_atom_site_aniso_U_22
_atom_site_aniso_U_33
_atom_site_aniso_U_23
_atom_site_aniso_U_13
_atom_site_aniso_U_12
I1 0.0402(3) 0.0478(4) 0.0367(3) 0.0003(2) 0.0126(2) -0.0083(3)
Te1 0.0307(3) 0.0346(3) 0.0301(2) -0.0019(2) 0.01195(19) -0.0035(2)
N1 0.042(4) 0.035(4) 0.036(3) -0.002(3) 0.019(3) -0.003(3)
C1 0.035(4) 0.027(4) 0.035(4) -0.001(3) 0.014(3) -0.003(3)
C2 0.031(4) 0.036(5) 0.040(4) -0.003(3) 0.017(3) -0.005(3)
N2 0.034(3) 0.036(4) 0.041(3) -0.008(3) 0.018(3) -0.009(3)
C3 0.058(6) 0.041(6) 0.039(4) -0.001(4) 0.025(4) 0.007(5)
N3 0.095(8) 0.059(7) 0.046(4) 0.009(4) 0.028(5) 0.029(6)
C4 0.035(4) 0.032(5) 0.046(4) -0.001(3) 0.022(3) 0.000(4)
N4 0.053(5) 0.048(5) 0.060(5) 0.002(4) 0.034(4) 0.004(4)
K1 0.0339(8) 0.0399(11) 0.0374(8) 0.0068(7) 0.0189(7) 0.0078(8)
O1 0.038(3) 0.039(4) 0.045(3) 0.004(3) 0.017(3) -0.002(3)
C5 0.049(5) 0.031(5) 0.049(5) 0.000(4) 0.009(4) 0.011(4)
C6 0.033(4) 0.044(6) 0.046(4) -0.008(4) 0.011(4) 0.011(4)
O2 0.031(3) 0.036(4) 0.039(3) 0.001(2) 0.013(2) 0.000(2)
C7 0.050(5) 0.057(7) 0.076(6) 0.021(5) 0.049(5) 0.019(5)
C8 0.054(6) 0.063(7) 0.050(5) 0.009(5) 0.036(5) 0.003(5)
O3 0.040(3) 0.035(4) 0.037(3) 0.002(2) 0.018(2) 0.006(3)
C9 0.040(5) 0.066(7) 0.034(4) 0.008(4) 0.016(3) -0.006(5)
C10 0.042(5) 0.052(6) 0.044(4) 0.024(4) 0.015(4) 0.004(4)
O4 0.035(3) 0.033(4) 0.049(3) 0.004(3) 0.020(3) 0.000(3)
C11 0.030(4) 0.039(5) 0.044(4) 0.003(4) 0.013(3) 0.009(4)
C12 0.020(3) 0.065(7) 0.045(4) -0.009(4) 0.008(3) -0.003(4)
O5 0.030(3) 0.048(4) 0.043(3) -0.005(3) 0.015(2) -0.004(3)
C13 0.040(5) 0.064(7) 0.053(5) 0.005(5) 0.030(4) 0.000(5)
C14 0.050(5) 0.061(7) 0.037(4) -0.001(4) 0.023(4) -0.001(5)
O6 0.048(4) 0.058(5) 0.033(3) 0.005(3) 0.019(3) 0.003(3)
C15 0.048(5) 0.056(7) 0.030(4) 0.007(4) 0.010(4) -0.003(5)
C16 0.055(6) 0.043(6) 0.046(5) 0.015(4) 0.012(4) -0.004(5)

loop_
_atom_type_symbol
_atom_type_description
_atom_type_scat_dispersion_real
_atom_type_scat_dispersion_imag
_atom_type_scat_source
C C 0.0033 0.0016 'International Tables Vol C Tables 4.2.6.8 and 6.1.1.4'
H H 0.0000 0.0000 'International Tables Vol C Tables 4.2.6.8 and 6.1.1.4'
I I -0.4742 1.8119 'International Tables Vol C Tables 4.2.6.8 and 6.1.1.4'
N N 0.0061 0.0033 'International Tables Vol C Tables 4.2.6.8 and 6.1.1.4'
O O 0.0106 0.0060 'International Tables Vol C Tables 4.2.6.8 and 6.1.1.4'
Te Te -0.5308 1.6751 'International Tables Vol C Tables 4.2.6.8 and 6.1.1.4'
K K 0.2009 0.2494 'International Tables Vol C Tables 4.2.6.8 and 6.1.1.4'

loop_
_geom_angle_atom_site_label_1
_geom_angle_atom_site_label_2
_geom_angle_atom_site_label_3
_geom_angle
_geom_angle_site_symmetry_1
_geom_angle_site_symmetry_3
Te1 I1 K1 87.36(4) . .
N1 Te1 N2 84.4(3) . .
N1 Te1 I1 172.4(2) . .
N2 Te1 I1 88.5(2) . .
N1 Te1 I1 83.0(2) . 4_576
N2 Te1 I1 163.0(2) . 4_576
I1 Te1 I1 104.52(2) . 4_576
C1 N1 Te1 109.0(5) . .
N1 C1 C2 118.9(7) . .
N1 C1 C3 119.5(7) . .
C2 C1 C3 121.3(7) . .
N2 C2 C1 119.7(8) . .
N2 C2 C4 119.5(7) . .
C1 C2 C4 120.8(8) . .
C2 N2 Te1 108.0(5) . .
N3 C3 C1 177.1(12) . .
C3 N3 K1 107.8(9) . 1_656
N4 C4 C2 178.2(10) . .
O6 K1 O4 120.70(19) . .
O6 K1 O2 119.89(19) . .
O4 K1 O2 119.28(17) . .
O6 K1 O1 59.56(19) . .
O4 K1 O1 177.2(2) . .
O2 K1 O1 60.75(17) . .
O6 K1 O3 172.7(2) . .
O4 K1 O3 59.65(16) . .
O2 K1 O3 60.85(17) . .
O1 K1 O3 119.67(18) . .
O6 K1 O5 60.01(19) . .
O4 K1 O5 61.18(17) . .
O2 K1 O5 176.55(19) . .
O1 K1 O5 118.59(18) . .
O3 K1 O5 118.75(19) . .
O6 K1 N3 92.4(2) . 1_454
O4 K1 N3 104.9(2) . 1_454
O2 K1 N3 76.1(2) . 1_454
O1 K1 N3 72.3(2) . 1_454
O3 K1 N3 80.6(2) . 1_454
O5 K1 N3 100.4(2) . 1_454
O6 K1 I1 77.46(15) . .
O4 K1 I1 93.53(14) . .
O2 K1 I1 95.46(13) . .
O1 K1 I1 89.29(14) . .
O3 K1 I1 109.86(14) . .
O5 K1 I1 87.89(13) . .
N3 K1 I1 161.61(17) 1_454 .
C16 O1 C5 112.6(8) . .
C16 O1 K1 112.5(5) . .
C5 O1 K1 112.9(5) . .
O1 C5 C6 110.3(8) . .
O2 C6 C5 109.7(7) . .
C6 O2 C7 112.3(7) . .
C6 O2 K1 115.1(5) . .
C7 O2 K1 113.5(5) . .
O2 C7 C8 108.4(8) . .
O3 C8 C7 107.8(8) . .
C9 O3 C8 112.6(7) . .
C9 O3 K1 116.0(4) . .
C8 O3 K1 113.1(5) . .
O3 C9 C10 108.7(7) . .
O4 C10 C9 106.9(8) . .
C10 O4 C11 110.6(7) . .
C10 O4 K1 117.6(5) . .
C11 O4 K1 117.0(5) . .
O4 C11 C12 108.7(8) . .
O5 C12 C11 109.6(6) . .
C13 O5 C12 112.5(7) . .
C13 O5 K1 111.0(5) . .
C12 O5 K1 109.4(5) . .
O5 C13 C14 109.7(7) . .
O6 C14 C13 107.4(7) . .
C14 O6 C15 113.0(7) . .
C14 O6 K1 120.0(5) . .
C15 O6 K1 120.6(5) . .
O6 C15 C16 108.0(7) . .
O1 C16 C15 108.8(8) . .

loop_
_geom_bond_atom_site_label_1
_geom_bond_atom_site_label_2
_geom_bond_distance
_geom_bond_site_symmetry_2
I1 Te1 3.3905(10) .
I1 K1 3.593(2) .
Te1 N1 2.024(7) .
Te1 N2 2.024(7) .
Te1 I1 3.4196(9) 4_576
N1 C1 1.288(11) .
C1 C2 1.450(10) .
C1 C3 1.462(12) .
C2 N2 1.304(11) .
C2 C4 1.451(12) .
C3 N3 1.134(12) .
N3 K1 3.310(12) 1_656
C4 N4 1.152(12) .
K1 O6 2.735(6) .
K1 O4 2.765(6) .
K1 O2 2.784(6) .
K1 O1 2.794(7) .
K1 O3 2.802(5) .
K1 O5 2.836(6) .
K1 N3 3.310(12) 1_454
O1 C16 1.419(11) .
O1 C5 1.421(11) .
C5 C6 1.473(14) .
C6 O2 1.399(10) .
O2 C7 1.431(10) .
C7 C8 1.487(15) .
C8 O3 1.425(11) .
O3 C9 1.424(10) .
C9 C10 1.512(15) .
C10 O4 1.430(9) .
O4 C11 1.435(10) .
C11 C12 1.487(13) .
C12 O5 1.443(10) .
O5 C13 1.424(10) .
C13 C14 1.504(13) .
C14 O6 1.405(11) .
O6 C15 1.407(11) .
C15 C16 1.498(15) .

loop_
_geom_torsion_atom_site_label_1
_geom_torsion_atom_site_label_2
_geom_torsion_atom_site_label_3
_geom_torsion_atom_site_label_4
_geom_torsion
_geom_torsion_site_symmetry_1
_geom_torsion_site_symmetry_4
K1 I1 Te1 N2 78.01(19) . .
K1 I1 Te1 I1 -113.01(3) . 4_576
N2 Te1 N1 C1 0.7(6) . .
I1 Te1 N1 C1 -167.9(6) 4_576 .
Te1 N1 C1 C2 -0.7(9) . .
Te1 N1 C1 C3 173.7(7) . .
N1 C1 C2 N2 0.1(12) . .
C3 C1 C2 N2 -174.2(8) . .
N1 C1 C2 C4 178.6(8) . .
C3 C1 C2 C4 4.3(13) . .
C1 C2 N2 Te1 0.6(9) . .
C4 C2 N2 Te1 -177.9(6) . .
N1 Te1 N2 C2 -0.7(6) . .
I1 Te1 N2 C2 -178.2(5) . .
I1 Te1 N2 C2 41.2(10) 4_576 .
Te1 I1 K1 O6 -151.39(15) . .
Te1 I1 K1 O4 -30.71(12) . .
Te1 I1 K1 O2 89.16(12) . .
Te1 I1 K1 O1 149.69(13) . .
Te1 I1 K1 O3 28.23(14) . .
Te1 I1 K1 O5 -91.66(13) . .
Te1 I1 K1 N3 150.7(5) . 1_454
O6 K1 O1 C16 -25.7(6) . .
O2 K1 O1 C16 146.8(7) . .
O3 K1 O1 C16 162.7(6) . .
O5 K1 O1 C16 -37.1(7) . .
N3 K1 O1 C16 -129.5(6) 1_454 .
I1 K1 O1 C16 50.1(6) . .
O6 K1 O1 C5 -154.6(6) . .
O2 K1 O1 C5 17.9(6) . .
O3 K1 O1 C5 33.9(6) . .
O5 K1 O1 C5 -165.9(6) . .
N3 K1 O1 C5 101.6(6) 1_454 .
I1 K1 O1 C5 -78.7(6) . .
C16 O1 C5 C6 -178.0(8) . .
K1 O1 C5 C6 -49.2(9) . .
O1 C5 C6 O2 64.9(10) . .
C5 C6 O2 C7 -178.3(8) . .
C5 C6 O2 K1 -46.5(9) . .
O6 K1 O2 C6 22.9(6) . .
O4 K1 O2 C6 -161.2(6) . .
O1 K1 O2 C6 15.5(6) . .
O3 K1 O2 C6 -148.7(6) . .
N3 K1 O2 C6 -61.8(6) 1_454 .
I1 K1 O2 C6 101.6(6) . .
O6 K1 O2 C7 154.2(6) . .
O4 K1 O2 C7 -30.0(7) . .
O1 K1 O2 C7 146.8(7) . .
O3 K1 O2 C7 -17.4(6) . .
N3 K1 O2 C7 69.5(7) 1_454 .
I1 K1 O2 C7 -127.1(6) . .
C6 O2 C7 C8 -176.6(8) . .
K1 O2 C7 C8 50.8(10) . .
O2 C7 C8 O3 -69.1(11) . .
C7 C8 O3 C9 -174.6(8) . .
C7 C8 O3 K1 51.5(9) . .
O4 K1 O3 C9 16.5(6) . .
O2 K1 O3 C9 -150.8(7) . .
O1 K1 O3 C9 -166.7(6) . .
O5 K1 O3 C9 33.1(7) . .
N3 K1 O3 C9 129.9(6) 1_454 .
I1 K1 O3 C9 -65.7(6) . .
O4 K1 O3 C8 148.8(6) . .
O2 K1 O3 C8 -18.5(6) . .
O1 K1 O3 C8 -34.4(7) . .
O5 K1 O3 C8 165.4(6) . .
N3 K1 O3 C8 -97.8(6) 1_454 .
I1 K1 O3 C8 66.6(6) . .
C8 O3 C9 C10 -180.0(8) . .
K1 O3 C9 C10 -47.5(9) . .
O3 C9 C10 O4 62.4(9) . .
C9 C10 O4 C11 173.1(7) . .
C9 C10 O4 K1 -48.9(9) . .
O6 K1 O4 C10 -152.9(6) . .
O2 K1 O4 C10 31.3(7) . .
O3 K1 O4 C10 18.6(6) . .
O5 K1 O4 C10 -144.8(7) . .
N3 K1 O4 C10 -50.9(7) 1_454 .
I1 K1 O4 C10 129.6(6) . .
O6 K1 O4 C11 -17.5(6) . .
O2 K1 O4 C11 166.7(5) . .
O3 K1 O4 C11 154.0(6) . .
O5 K1 O4 C11 -9.4(5) . .
N3 K1 O4 C11 84.5(6) 1_454 .
I1 K1 O4 C11 -95.1(5) . .
C10 O4 C11 C12 179.5(7) . .
K1 O4 C11 C12 41.1(8) . .
O4 C11 C12 O5 -66.3(9) . .
C11 C12 O5 C13 -179.8(8) . .
C11 C12 O5 K1 56.4(9) . .
O6 K1 O5 C13 23.1(5) . .
O4 K1 O5 C13 -148.8(6) . .
O1 K1 O5 C13 34.4(6) . .
O3 K1 O5 C13 -165.2(5) . .
N3 K1 O5 C13 109.8(6) 1_454 .
I1 K1 O5 C13 -53.6(5) . .
O6 K1 O5 C12 147.8(6) . .
O4 K1 O5 C12 -24.1(5) . .
O1 K1 O5 C12 159.1(5) . .
O3 K1 O5 C12 -40.5(6) . .
N3 K1 O5 C12 -125.4(6) 1_454 .
I1 K1 O5 C12 71.1(5) . .
C12 O5 C13 C14 -177.1(8) . .
K1 O5 C13 C14 -54.1(9) . .
O5 C13 C14 O6 63.5(11) . .
C13 C14 O6 C15 166.5(8) . .
C13 C14 O6 K1 -41.4(10) . .
O4 K1 O6 C14 19.2(7) . .
O2 K1 O6 C14 -165.0(6) . .
O1 K1 O6 C14 -157.5(7) . .
O5 K1 O6 C14 11.0(6) . .
N3 K1 O6 C14 -89.6(7) 1_454 .
I1 K1 O6 C14 105.9(6) . .
O4 K1 O6 C15 169.2(6) . .
O2 K1 O6 C15 -15.0(7) . .
O1 K1 O6 C15 -7.5(6) . .
O5 K1 O6 C15 161.0(7) . .
N3 K1 O6 C15 60.3(7) 1_454 .
I1 K1 O6 C15 -104.2(7) . .
C14 O6 C15 C16 -170.9(8) . .
K1 O6 C15 C16 37.2(10) . .
C5 O1 C16 C15 -175.4(8) . .
K1 O1 C16 C15 55.6(8) . .
O6 C15 C16 O1 -60.7(10) . .
